data_7717314
loop_
_publ_author_name
'Mikeska, Emily R.'
'Curry, T. Davis'
'Wilson, Richard E.'
'Blakemore, James D.'

_publ_section_title
;
 Electroanalytical characterization of Np(VI)/Np(V) redox in a
 pentadentate ligand environment and stabilization of
 [Np<sup>V</sup>O<sub>2</sub>]<sup>+</sup> by hydrogen bonding.
;
_journal_issue 48
_journal_name_full 'Dalton transactions (Cambridge, England : 2003)'
_journal_page_first 19126
_journal_page_last 19142
_journal_paper_doi 10.1039/d4dt02557a
_journal_volume 53
_journal_year 2024
_chemical_formula_moiety '2(C19 H21 N3 Np O4), 2(C16 H36 N), 3(H2 O)'
_chemical_formula_sum 'C70 H120 N8 Np2 O11'
_chemical_formula_weight 1723.73
_space_group_crystal_system triclinic
_space_group_IT_number 2
_space_group_name_Hall '-P 1'
_space_group_name_H-M_alt 'P -1'
_atom_sites_solution_hydrogens mixed
_atom_sites_solution_primary direct
_audit_creation_method
;FinalCif V139 by Daniel Kratzert, Freiburg 2024, 
https://dkratzert.de/finalcif.html
;
_audit_update_record
;
2024-09-03 deposited with the CCDC.	2024-10-17 downloaded from the CCDC.
;
_cell_angle_alpha 93.5620(10)
_cell_angle_beta 97.9810(10)
_cell_angle_gamma 94.4390(10)
_cell_formula_units_Z 2
_cell_length_a 9.9521(4)
_cell_length_b 18.0582(8)
_cell_length_c 21.1643(9)
_cell_measurement_reflns_used 5779
_cell_measurement_temperature 293(2)
_cell_measurement_theta_max 42.228
_cell_measurement_theta_min 4.326
_cell_volume 3745.2(3)
_computing_structure_refinement 'SHELXL-2014/7 (Sheldrick, 2014)'
_computing_structure_solution 'SHELXT 2018/2 (Sheldrick, 2018)'
_diffrn_ambient_environment N~2~
_diffrn_ambient_temperature 293(2)
_diffrn_detector CCD
_diffrn_detector_area_resol_mean 8.3
_diffrn_detector_type 'Bruker APEXII'
_diffrn_measured_fraction_theta_full 1.000
_diffrn_measured_fraction_theta_max 1.000
_diffrn_measurement_device 'three-circle diffractometer'
_diffrn_measurement_device_type 'Bruker APEX2 QUAZAR'
_diffrn_measurement_method '\w and \f scans'
_diffrn_measurement_specimen_support 'MiTeGen micromount'
_diffrn_radiation_monochromator 'mirror optics'
_diffrn_radiation_probe x-ray
_diffrn_radiation_type MoK\a
_diffrn_radiation_wavelength 0.71073
_diffrn_reflns_av_R_equivalents 0.0644
_diffrn_reflns_av_unetI/netI 0.0775
_diffrn_reflns_Laue_measured_fraction_full 1.000
_diffrn_reflns_Laue_measured_fraction_max 1.000
_diffrn_reflns_limit_h_max 12
_diffrn_reflns_limit_h_min -12
_diffrn_reflns_limit_k_max 23
_diffrn_reflns_limit_k_min -23
_diffrn_reflns_limit_l_max 27
_diffrn_reflns_limit_l_min -27
_diffrn_reflns_number 48307
_diffrn_reflns_point_group_measured_fraction_full 1.000
_diffrn_reflns_point_group_measured_fraction_max 1.000
_diffrn_reflns_theta_full 25.242
_diffrn_reflns_theta_max 27.103
_diffrn_reflns_theta_min 1.134
_diffrn_source 'microfocus sealed X-ray tube'
_diffrn_source_current 0.6
_diffrn_source_type 'Incoatec I\ms'
_diffrn_source_voltage 50.0
_exptl_absorpt_coefficient_mu 2.819
_exptl_absorpt_correction_T_max 0.0963
_exptl_absorpt_correction_T_min 0.0655
_exptl_absorpt_correction_type multi-scan
_exptl_absorpt_process_details
;SADABS-2016/2 - Bruker AXS area detector scaling and absorption correction: 
Krause, L., Herbst-Irmer, R., Sheldrick G.M. & Stalke D., J. Appl. Cryst. 48 
(2015) 3-10
;
_exptl_crystal_colour green
_exptl_crystal_density_diffrn 1.529
_exptl_crystal_description needle
_exptl_crystal_F_000 1740
_exptl_crystal_size_max 0.150
_exptl_crystal_size_mid 0.020
_exptl_crystal_size_min 0.020
_exptl_transmission_factor_max 0.0963
_exptl_transmission_factor_min 0.0655
_refine_diff_density_max 2.000
_refine_diff_density_min -1.049
_refine_diff_density_rms 0.133
_refine_ls_extinction_method none
_refine_ls_goodness_of_fit_ref 1.017
_refine_ls_hydrogen_treatment constr
_refine_ls_matrix_type full
_refine_ls_number_parameters 859
_refine_ls_number_reflns 16536
_refine_ls_number_restraints 103
_refine_ls_restrained_S_all 1.022
_refine_ls_R_factor_all 0.0879
_refine_ls_R_factor_gt 0.0534
_refine_ls_shift/su_max 0.001
_refine_ls_shift/su_mean 0.000
_refine_ls_structure_factor_coef Fsqd
_refine_ls_weighting_details 'w=1/[\s^2^(Fo^2^)+(0.0467P)^2^+8.2708P] where P=(Fo^2^+2Fc^2^)/3'
_refine_ls_weighting_scheme calc
_refine_ls_wR_factor_gt 0.1157
_refine_ls_wR_factor_ref 0.1308
_reflns_Friedel_coverage 0.000
_reflns_number_gt 11221
_reflns_number_total 16536
_reflns_threshold_expression 'I > 2\s(I)'
_cod_data_source_file d4dt02557a3.cif
_cod_data_source_block m61a
_cod_depositor_comments 'Adding full bibliography for 7717312--7717314.cif.'
_cod_database_code 7717314
_shelx_shelxl_version_number 2014/7
_shelx_space_group_comment
;
The symmetry employed for this shelxl refinement is uniquely defined
by the following loop, which should always be used as a source of
symmetry information in preference to the above space-group names.
They are only intended as comments.
;
_shelx_estimated_absorpt_t_min 0.677
_shelx_estimated_absorpt_t_max 0.946
_diffrn_measurement_ambient_temperature_device_make 'Oxford Cryostream 800'

loop_
_space_group_symop_operation_xyz
'x, y, z'
'-x, -y, -z'

loop_
_atom_site_label
_atom_site_type_symbol
_atom_site_fract_x
_atom_site_fract_y
_atom_site_fract_z
_atom_site_U_iso_or_equiv
_atom_site_adp_type
_atom_site_occupancy
_atom_site_site_symmetry_order
_atom_site_calc_flag
_atom_site_refinement_flags_posn
_atom_site_refinement_flags_adp
_atom_site_refinement_flags_occupancy
_atom_site_disorder_assembly
_atom_site_disorder_group
Np1A Np 0.41900(3) 0.41247(2) 0.13000(2) 0.04096(9) Uani 1 1 d . . . . .
O1A O 0.6384(5) 0.3651(3) 0.1507(3) 0.0619(16) Uani 1 1 d . . . . .
O2A O 0.4379(6) 0.4331(3) 0.2419(3) 0.0560(14) Uani 1 1 d . . . . .
O3A O 0.3246(5) 0.3228(2) 0.1334(2) 0.0413(11) Uani 1 1 d . . . . .
O4A O 0.5025(5) 0.5057(3) 0.1233(2) 0.0547(14) Uani 1 1 d . . . . .
N1A N 0.4876(6) 0.3538(3) 0.0230(3) 0.0445(14) Uani 1 1 d . . . . .
N2A N 0.1977(6) 0.4640(3) 0.1584(3) 0.0441(14) Uani 1 1 d . . . . .
N3A N 0.2455(6) 0.4319(3) 0.0278(3) 0.0385(13) Uani 1 1 d . . . . .
C1A C 0.5893(8) 0.3151(4) 0.0141(4) 0.054(2) Uani 1 1 d . . . . .
H1A H 0.5848 0.2908 -0.0263 0.065 Uiso 1 1 calc R U . . .
C2A C 0.7074(8) 0.3054(4) 0.0588(5) 0.054(2) Uani 1 1 d . . . . .
C3A C 0.8082(8) 0.2671(5) 0.0328(5) 0.069(3) Uani 1 1 d . . . . .
H3A H 0.7916 0.2480 -0.0097 0.083 Uiso 1 1 calc R U . . .
C4A C 0.9306(10) 0.2577(6) 0.0694(7) 0.086(4) Uani 1 1 d . . . . .
H4A H 0.9961 0.2325 0.0517 0.103 Uiso 1 1 calc R U . . .
C5A C 0.9552(9) 0.2856(6) 0.1320(7) 0.088(4) Uani 1 1 d . . . . .
H5A H 1.0380 0.2790 0.1564 0.106 Uiso 1 1 calc R U . . .
C6A C 0.8591(8) 0.3236(5) 0.1599(5) 0.069(3) Uani 1 1 d . . . . .
H6A H 0.8791 0.3431 0.2021 0.083 Uiso 1 1 calc R U . . .
C7A C 0.7301(8) 0.3325(5) 0.1237(5) 0.060(2) Uani 1 1 d . . . . .
C8A C 0.3556(10) 0.4245(4) 0.2836(4) 0.052(2) Uani 1 1 d . . . . .
C9A C 0.4050(11) 0.4047(5) 0.3463(4) 0.068(3) Uani 1 1 d . . . . .
H9A H 0.4962 0.3961 0.3558 0.082 Uiso 1 1 calc R U . . .
C10A C 0.3250(13) 0.3978(5) 0.3923(4) 0.077(3) Uani 1 1 d . . . . .
H10A H 0.3614 0.3839 0.4322 0.092 Uiso 1 1 calc R U . . .
C11A C 0.1880(13) 0.4114(5) 0.3806(4) 0.079(3) Uani 1 1 d . . . . .
H11A H 0.1331 0.4074 0.4126 0.095 Uiso 1 1 calc R U . . .
C12A C 0.1353(11) 0.4308(5) 0.3207(4) 0.069(3) Uani 1 1 d . . . . .
H12A H 0.0439 0.4397 0.3127 0.083 Uiso 1 1 calc R U . . .
C13A C 0.2144(10) 0.4374(4) 0.2718(4) 0.054(2) Uani 1 1 d . . . . .
C14A C 0.1462(9) 0.4589(4) 0.2111(4) 0.051(2) Uani 1 1 d . . . . .
H14A H 0.0563 0.4700 0.2100 0.062 Uiso 1 1 calc R U . . .
C15A C 0.1030(8) 0.4840(4) 0.1041(3) 0.0465(18) Uani 1 1 d . . . . .
H15A H 0.1287 0.5343 0.0937 0.056 Uiso 1 1 calc R U . . .
H15B H 0.0114 0.4824 0.1150 0.056 Uiso 1 1 calc R U . . .
C16A C 0.1069(7) 0.4295(4) 0.0467(4) 0.0487(19) Uani 1 1 d . . . . .
H16A H 0.0801 0.3794 0.0572 0.058 Uiso 1 1 calc R U . . .
H16B H 0.0423 0.4417 0.0110 0.058 Uiso 1 1 calc R U . . .
C17A C 0.2490(8) 0.3674(4) -0.0188(4) 0.0502(19) Uani 1 1 d . . . . .
H17A H 0.1885 0.3736 -0.0578 0.060 Uiso 1 1 calc R U . . .
H17B H 0.2161 0.3222 -0.0012 0.060 Uiso 1 1 calc R U . . .
C18A C 0.3899(8) 0.3594(4) -0.0344(4) 0.0503(19) Uani 1 1 d . . . . .
H18A H 0.3887 0.3151 -0.0629 0.060 Uiso 1 1 calc R U . . .
H18B H 0.4187 0.4020 -0.0564 0.060 Uiso 1 1 calc R U . . .
C19A C 0.2774(8) 0.5025(4) -0.0014(4) 0.0479(18) Uani 1 1 d . . . . .
H19A H 0.3631 0.5011 -0.0172 0.072 Uiso 1 1 calc R U . . .
H19B H 0.2826 0.5436 0.0302 0.072 Uiso 1 1 calc R U . . .
H19C H 0.2071 0.5086 -0.0361 0.072 Uiso 1 1 calc R U . . .
Np1B Np 0.37414(3) -0.07627(2) 0.35610(2) 0.04068(9) Uani 1 1 d . . . . .
O1B O 0.4493(5) -0.0842(3) 0.2534(2) 0.0499(13) Uani 1 1 d . . . . .
O2B O 0.5987(5) -0.1033(3) 0.3955(2) 0.0501(13) Uani 1 1 d . . . . .
O3B O 0.4247(5) 0.0230(3) 0.3659(2) 0.0438(12) Uani 1 1 d . . . . .
O4B O 0.3119(6) -0.1749(3) 0.3482(3) 0.0572(14) Uani 1 1 d . . . . .
N1B N 0.1716(6) -0.0592(4) 0.2666(3) 0.0518(16) Uani 1 1 d . . . . .
N2B N 0.3931(6) -0.0905(3) 0.4779(3) 0.0457(15) Uani 1 1 d . . . . .
N3B N 0.1506(7) -0.0461(4) 0.4034(3) 0.0541(16) Uani 1 1 d . U . . .
C1B C 0.1632(8) -0.0680(4) 0.2059(4) 0.0487(19) Uani 1 1 d . . . . .
H1B H 0.0765 -0.0660 0.1834 0.058 Uiso 1 1 calc R U . . .
C2B C 0.2682(8) -0.0806(4) 0.1670(4) 0.0472(18) Uani 1 1 d . . . . .
C3B C 0.2321(9) -0.0839(4) 0.1004(4) 0.058(2) Uani 1 1 d . . . . .
H3B H 0.1427 -0.0768 0.0840 0.069 Uiso 1 1 calc R U . . .
C4B C 0.3209(11) -0.0971(5) 0.0586(4) 0.065(2) Uani 1 1 d . . . . .
H4B H 0.2929 -0.0999 0.0147 0.079 Uiso 1 1 calc R U . . .
C5B C 0.4543(10) -0.1061(5) 0.0834(4) 0.064(2) Uani 1 1 d . . . . .
H5B H 0.5172 -0.1147 0.0557 0.077 Uiso 1 1 calc R U . . .
C6B C 0.4946(8) -0.1026(4) 0.1474(4) 0.0506(19) Uani 1 1 d . . . . .
H6B H 0.5850 -0.1091 0.1623 0.061 Uiso 1 1 calc R U . . .
C7B C 0.4059(8) -0.0896(4) 0.1925(4) 0.0458(18) Uani 1 1 d . . . . .
C8B C 0.6517(7) -0.1466(4) 0.4379(3) 0.0408(16) Uani 1 1 d . . . . .
C9B C 0.7732(7) -0.1776(4) 0.4304(4) 0.0464(18) Uani 1 1 d . . . . .
H9B H 0.8146 -0.1672 0.3948 0.056 Uiso 1 1 calc R U . . .
C10B C 0.8338(8) -0.2228(5) 0.4738(4) 0.060(2) Uani 1 1 d . . . . .
H10B H 0.9152 -0.2421 0.4674 0.072 Uiso 1 1 calc R U . . .
C11B C 0.7740(9) -0.2400(5) 0.5274(4) 0.067(3) Uani 1 1 d . . . . .
H11B H 0.8128 -0.2717 0.5564 0.080 Uiso 1 1 calc R U . . .
C12B C 0.6588(8) -0.2095(4) 0.5358(4) 0.053(2) Uani 1 1 d . . . . .
H12B H 0.6206 -0.2200 0.5723 0.063 Uiso 1 1 calc R U . . .
C13B C 0.5915(7) -0.1630(4) 0.4938(3) 0.0419(16) Uani 1 1 d . . . . .
C14B C 0.4734(8) -0.1297(4) 0.5113(4) 0.0478(18) Uani 1 1 d . . . . .
H14B H 0.4533 -0.1377 0.5521 0.057 Uiso 1 1 calc R U . . .
C15B C 0.2805(10) -0.0606(5) 0.5089(4) 0.069(3) Uani 1 1 d . . . . .
H15C H 0.2950 -0.0069 0.5167 0.083 Uiso 1 1 calc R U . . .
H15D H 0.2740 -0.0825 0.5492 0.083 Uiso 1 1 calc R U . . .
C16B C 0.1415(11) -0.0847(7) 0.4571(5) 0.091(3) Uani 1 1 d . U . . .
H16C H 0.1339 -0.1379 0.4457 0.109 Uiso 1 1 calc R U . . .
H16D H 0.0615 -0.0726 0.4758 0.109 Uiso 1 1 calc R U . . .
C17B C 0.0355(11) -0.0704(6) 0.3533(5) 0.086(3) Uani 1 1 d . U . . .
H17C H 0.0250 -0.1244 0.3503 0.103 Uiso 1 1 calc R U . . .
H17D H -0.0462 -0.0534 0.3675 0.103 Uiso 1 1 calc R U . . .
C18B C 0.0407(9) -0.0471(6) 0.2903(5) 0.074(3) Uani 1 1 d . . . . .
H18C H 0.0265 0.0054 0.2902 0.089 Uiso 1 1 calc R U . . .
H18D H -0.0331 -0.0742 0.2611 0.089 Uiso 1 1 calc R U . . .
C19B C 0.1373(12) 0.0357(6) 0.4138(7) 0.100(4) Uani 1 1 d . . . . .
H19D H 0.1108 0.0556 0.3737 0.150 Uiso 1 1 d . U . . .
H19E H 0.2234 0.0601 0.4338 0.150 Uiso 1 1 d . U . . .
H19F H 0.0698 0.0434 0.4414 0.150 Uiso 1 1 d . U . . .
N1 N 0.5295(8) 0.6571(4) 0.3035(4) 0.067(2) Uani 1 1 d . . . . .
C1 C 0.6145(11) 0.7257(5) 0.2890(5) 0.074(3) Uani 1 1 d . . . . .
H1C H 0.5606 0.7680 0.2913 0.089 Uiso 1 1 calc R U . . .
H1D H 0.6926 0.7349 0.3223 0.089 Uiso 1 1 calc R U . . .
C2 C 0.6657(11) 0.7222(5) 0.2248(4) 0.077(3) Uani 1 1 d . . . . .
H2A H 0.5918 0.7289 0.1911 0.092 Uiso 1 1 calc R U . . .
H2B H 0.6983 0.6738 0.2164 0.092 Uiso 1 1 calc R U . . .
C3 C 0.7822(12) 0.7838(5) 0.2251(5) 0.089(4) Uani 1 1 d . . . . .
H3C H 0.7527 0.8314 0.2388 0.107 Uiso 1 1 calc R U . . .
H3D H 0.8600 0.7736 0.2553 0.107 Uiso 1 1 calc R U . . .
C4 C 0.8240(12) 0.7881(6) 0.1594(5) 0.091(3) Uani 1 1 d . . . . .
H4C H 0.8968 0.8266 0.1608 0.136 Uiso 1 1 calc R U . . .
H4D H 0.7476 0.7993 0.1296 0.136 Uiso 1 1 calc R U . . .
H4E H 0.8541 0.7412 0.1459 0.136 Uiso 1 1 calc R U . . .
C5 C 0.4184(12) 0.6325(5) 0.2500(5) 0.090(4) Uani 1 1 d . . . . .
H5C H 0.3628 0.5909 0.2625 0.108 Uiso 1 1 calc R U . . .
H5D H 0.4583 0.6151 0.2131 0.108 Uiso 1 1 calc R U . . .
C6 C 0.3277(13) 0.6940(7) 0.2310(6) 0.114(4) Uani 1 1 d D U . . .
H6C H 0.2746 0.7058 0.2649 0.136 Uiso 1 1 calc R U . . .
H6D H 0.3834 0.7387 0.2246 0.136 Uiso 1 1 calc R U . . .
C7 C 0.2343(17) 0.6685(9) 0.1704(8) 0.154(6) Uani 1 1 d D U . . .
H7A H 0.2901 0.6542 0.1383 0.184 Uiso 1 1 calc R U . . .
H7B H 0.1801 0.6239 0.1783 0.184 Uiso 1 1 calc R U . . .
C8 C 0.145(2) 0.7186(12) 0.1439(10) 0.237(11) Uani 1 1 d D U . . .
H8A H 0.1960 0.7608 0.1311 0.285 Uiso 1 1 calc R U . . .
H8B H 0.0900 0.7348 0.1753 0.285 Uiso 1 1 calc R U . . .
H8C H 0.0865 0.6942 0.1073 0.285 Uiso 1 1 calc R U . . .
C9 C 0.4756(10) 0.6770(5) 0.3659(5) 0.072(3) Uani 1 1 d . . . . .
H9C H 0.5521 0.6970 0.3974 0.087 Uiso 1 1 calc R U . . .
H9D H 0.4157 0.7165 0.3585 0.087 Uiso 1 1 calc R U . . .
C10 C 0.3994(11) 0.6151(6) 0.3944(6) 0.091(3) Uani 1 1 d . . . . .
H10C H 0.4576 0.5750 0.4022 0.109 Uiso 1 1 calc R U . . .
H10D H 0.3202 0.5956 0.3642 0.109 Uiso 1 1 calc R U . . .
C11 C 0.3539(13) 0.6424(7) 0.4567(6) 0.095(3) Uani 1 1 d . U . . .
H11C H 0.2829 0.6755 0.4471 0.114 Uiso 1 1 calc R U . . .
H11D H 0.4303 0.6711 0.4829 0.114 Uiso 1 1 calc R U . . .
C12 C 0.3009(15) 0.5812(8) 0.4953(7) 0.128(5) Uani 1 1 d . U . . .
H12C H 0.2740 0.6031 0.5336 0.191 Uiso 1 1 calc R U . . .
H12D H 0.3713 0.5489 0.5065 0.191 Uiso 1 1 calc R U . . .
H12E H 0.2238 0.5530 0.4703 0.191 Uiso 1 1 calc R U . . .
C13 C 0.6142(11) 0.5917(5) 0.3117(5) 0.077(3) Uani 1 1 d . . . . .
H13A H 0.5550 0.5489 0.3192 0.092 Uiso 1 1 calc R U . A 1
H13B H 0.6484 0.5804 0.2718 0.092 Uiso 1 1 calc R U . A 1
C14 C 0.7310(11) 0.6011(6) 0.3636(6) 0.097(3) Uani 0.574(9) 1 d D . P B 1
H14C H 0.7015 0.6178 0.4035 0.116 Uiso 0.574(9) 1 calc R U P B 1
H14D H 0.7997 0.6379 0.3537 0.116 Uiso 0.574(9) 1 calc R U P B 1
C15 C 0.7895(18) 0.5257(10) 0.3698(9) 0.095(7) Uani 0.574(9) 1 d D . P B 1
H15E H 0.8161 0.5083 0.3295 0.115 Uiso 0.574(9) 1 calc R U P B 1
H15F H 0.7213 0.4894 0.3809 0.115 Uiso 0.574(9) 1 calc R U P B 1
C16 C 0.9140(18) 0.5349(14) 0.4223(9) 0.139(12) Uani 0.574(9) 1 d D . P B 1
H16E H 0.8877 0.5544 0.4616 0.166 Uiso 0.574(9) 1 calc R U P B 1
H16F H 0.9832 0.5686 0.4097 0.166 Uiso 0.574(9) 1 calc R U P B 1
H16G H 0.9488 0.4873 0.4284 0.166 Uiso 0.574(9) 1 calc R U P B 1
C14' C 0.7310(11) 0.6011(6) 0.3636(6) 0.097(3) Uani 0.426(9) 1 d D U P B 2
H14E H 0.6897 0.5943 0.4020 0.116 Uiso 0.426(9) 1 calc R U P B 2
H14F H 0.7607 0.6537 0.3656 0.116 Uiso 0.426(9) 1 calc R U P B 2
C15' C 0.865(2) 0.5633(16) 0.3763(15) 0.098(3) Uani 0.426(9) 1 d D U P B 2
H15G H 0.9000 0.5684 0.4217 0.117 Uiso 0.426(9) 1 calc R U P B 2
H15H H 0.8493 0.5106 0.3629 0.117 Uiso 0.426(9) 1 calc R U P B 2
C16' C 0.969(2) 0.6004(16) 0.3388(13) 0.103(4) Uani 0.426(9) 1 d D U P B 2
H16H H 0.9257 0.6078 0.2965 0.124 Uiso 0.426(9) 1 calc R U P B 2
H16I H 1.0422 0.5691 0.3360 0.124 Uiso 0.426(9) 1 calc R U P B 2
H16J H 1.0049 0.6477 0.3603 0.124 Uiso 0.426(9) 1 calc R U P B 2
N2 N 0.5349(6) 0.1530(3) 0.2095(3) 0.0457(15) Uani 1 1 d . . . . .
C17 C 0.4714(7) 0.1806(4) 0.1468(4) 0.0467(18) Uani 1 1 d . . . . .
H17E H 0.4176 0.2212 0.1563 0.056 Uiso 1 1 calc R U . . .
H17F H 0.5441 0.2005 0.1248 0.056 Uiso 1 1 calc R U . . .
C18 C 0.3821(8) 0.1231(4) 0.1017(4) 0.054(2) Uani 1 1 d . . . . .
H18E H 0.3168 0.0975 0.1247 0.065 Uiso 1 1 calc R U . . .
H18F H 0.4377 0.0865 0.0856 0.065 Uiso 1 1 calc R U . . .
C19 C 0.3072(8) 0.1595(4) 0.0463(4) 0.056(2) Uani 1 1 d . . . . .
H19G H 0.3730 0.1836 0.0227 0.067 Uiso 1 1 calc R U . . .
H19H H 0.2550 0.1976 0.0628 0.067 Uiso 1 1 calc R U . . .
C20 C 0.2111(9) 0.1035(5) 0.0007(4) 0.066(2) Uani 1 1 d . . . . .
H20A H 0.1654 0.1290 -0.0334 0.099 Uiso 1 1 calc R U . . .
H20B H 0.1450 0.0799 0.0237 0.099 Uiso 1 1 calc R U . . .
H20C H 0.2626 0.0665 -0.0168 0.099 Uiso 1 1 calc R U . . .
C21 C 0.4253(9) 0.1209(4) 0.2461(4) 0.062(2) Uani 1 1 d . . . . .
H21A H 0.4684 0.1038 0.2859 0.075 Uiso 1 1 calc R U . . .
H21B H 0.3754 0.0782 0.2210 0.075 Uiso 1 1 calc R U . . .
C22 C 0.3253(11) 0.1775(7) 0.2609(6) 0.105(4) Uani 1 1 d D U . . .
H22A H 0.3688 0.2104 0.2972 0.127 Uiso 1 1 calc R U . . .
H22B H 0.3104 0.2077 0.2247 0.127 Uiso 1 1 calc R U . . .
C23 C 0.1933(11) 0.1490(7) 0.2749(6) 0.107(3) Uani 1 1 d D U . . .
H23A H 0.2082 0.1193 0.3110 0.129 Uiso 1 1 d . U . . .
H23B H 0.1517 0.1169 0.2383 0.129 Uiso 1 1 d . U . . .
C24 C 0.0964(11) 0.2035(6) 0.2888(6) 0.097(3) Uani 1 1 d D U . . .
H24A H 0.0413 0.2131 0.2497 0.146 Uiso 1 1 calc R U . . .
H24B H 0.1458 0.2490 0.3078 0.146 Uiso 1 1 calc R U . . .
H24C H 0.0390 0.1839 0.3178 0.146 Uiso 1 1 calc R U . . .
C25 C 0.6194(7) 0.2200(4) 0.2469(4) 0.0482(18) Uani 1 1 d . . . . .
H25A H 0.6923 0.2358 0.2234 0.058 Uiso 1 1 calc R U . . .
H25B H 0.5619 0.2608 0.2494 0.058 Uiso 1 1 calc R U . . .
C26 C 0.6813(8) 0.2054(5) 0.3144(4) 0.055(2) Uani 1 1 d . . . . .
H26A H 0.7329 0.1621 0.3128 0.066 Uiso 1 1 calc R U . . .
H26B H 0.6091 0.1949 0.3398 0.066 Uiso 1 1 calc R U . . .
C27 C 0.7752(9) 0.2726(5) 0.3462(4) 0.062(2) Uani 1 1 d . . . . .
H27A H 0.8457 0.2837 0.3199 0.074 Uiso 1 1 calc R U . . .
H27B H 0.7228 0.3156 0.3483 0.074 Uiso 1 1 calc R U . . .
C28 C 0.8402(10) 0.2598(6) 0.4118(5) 0.083(3) Uani 1 1 d . . . . .
H28A H 0.8938 0.3042 0.4305 0.125 Uiso 1 1 calc R U . . .
H28B H 0.8977 0.2197 0.4097 0.125 Uiso 1 1 calc R U . . .
H28C H 0.7709 0.2472 0.4376 0.125 Uiso 1 1 calc R U . . .
C29 C 0.6251(8) 0.0902(4) 0.1973(4) 0.0495(19) Uani 1 1 d . . . . .
H29A H 0.6622 0.0733 0.2383 0.059 Uiso 1 1 calc R U . . .
H29B H 0.5683 0.0487 0.1736 0.059 Uiso 1 1 calc R U . . .
C30 C 0.7418(7) 0.1103(5) 0.1611(4) 0.052(2) Uani 1 1 d . . . . .
H30A H 0.7068 0.1311 0.1216 0.063 Uiso 1 1 calc R U . . .
H30B H 0.8047 0.1480 0.1865 0.063 Uiso 1 1 calc R U . . .
C31 C 0.8159(10) 0.0445(5) 0.1460(5) 0.074(3) Uani 1 1 d . . . . .
H31A H 0.7528 0.0073 0.1200 0.089 Uiso 1 1 calc R U . . .
H31B H 0.8482 0.0230 0.1856 0.089 Uiso 1 1 calc R U . . .
C32 C 0.9354(9) 0.0622(6) 0.1112(5) 0.074(3) Uani 1 1 d . . . . .
H32A H 0.9683 0.0167 0.0962 0.111 Uiso 1 1 calc R U . . .
H32B H 1.0067 0.0908 0.1397 0.111 Uiso 1 1 calc R U . . .
H32C H 0.9072 0.0903 0.0754 0.111 Uiso 1 1 calc R U . . .
O1W O 0.7363(11) 0.4313(6) 0.2589(5) 0.041(3) Uani 0.426(9) 1 d . . P B 2
H1WA H 0.7156 0.4165 0.2071 2.000 Uiso 0.4258 1 d . . P B 2
H1WB H 0.6358 0.4322 0.2706 2.000 Uiso 0.4258 1 d . . P B 2
O2W O 0.0715(16) -0.2713(8) 0.3557(9) 0.132(6) Uani 0.574(9) 1 d . . P B 1
H2WA H 0.1585 -0.2418 0.3488 0.473 Uiso 0.5742 1 d . . P B 1
H2WB H 0.0401 -0.3083 0.3197 0.173 Uiso 0.5742 1 d . . P B 1
O3W O 0.7772(6) 0.5383(4) 0.1775(3) 0.0742(18) Uani 1 1 d . . . . .
H3WA H 0.7991 0.4954 0.2027 0.100 Uiso 1 1 d . . . . .
H3WB H 0.6817 0.5297 0.1539 0.129 Uiso 1 1 d . . . . .
O4W O 0.7203(5) -0.0303(4) 0.3014(3) 0.0669(17) Uani 1 1 d . . . . .
H4WA H 0.6420 -0.0495 0.2703 0.078 Uiso 1 1 d . . . . .
H4WB H 0.7015 -0.0415 0.3441 0.229 Uiso 1 1 d . . . . .

loop_
_atom_site_aniso_label
_atom_site_aniso_U_11
_atom_site_aniso_U_22
_atom_site_aniso_U_33
_atom_site_aniso_U_23
_atom_site_aniso_U_13
_atom_site_aniso_U_12
Np1A 0.03978(17) 0.03136(15) 0.04814(18) 0.00982(12) -0.00820(13) 0.00103(12)
O1A 0.038(3) 0.085(4) 0.063(4) 0.031(3) -0.005(3) 0.004(3)
O2A 0.067(4) 0.051(3) 0.044(3) 0.003(3) -0.014(3) 0.009(3)
O3A 0.043(3) 0.027(2) 0.052(3) 0.003(2) -0.003(2) 0.005(2)
O4A 0.054(3) 0.040(3) 0.060(3) 0.014(2) -0.022(3) -0.009(2)
N1A 0.046(4) 0.035(3) 0.050(4) 0.011(3) -0.003(3) 0.001(3)
N2A 0.050(4) 0.037(3) 0.042(3) 0.008(3) -0.008(3) 0.012(3)
N3A 0.040(3) 0.030(3) 0.041(3) 0.007(2) -0.011(3) 0.001(2)
C1A 0.048(5) 0.035(4) 0.078(6) 0.014(4) 0.004(4) -0.003(4)
C2A 0.035(4) 0.043(4) 0.088(6) 0.031(4) 0.010(4) 0.005(3)
C3A 0.043(5) 0.050(5) 0.122(8) 0.040(5) 0.025(5) 0.007(4)
C4A 0.048(6) 0.070(7) 0.153(11) 0.063(8) 0.032(7) 0.008(5)
C5A 0.040(5) 0.096(8) 0.144(11) 0.091(8) 0.023(6) 0.015(5)
C6A 0.036(4) 0.077(6) 0.100(7) 0.058(6) 0.007(4) 0.000(4)
C7A 0.034(4) 0.065(6) 0.086(7) 0.046(5) 0.009(4) 0.004(4)
C8A 0.089(6) 0.024(4) 0.038(4) 0.001(3) -0.009(4) 0.008(4)
C9A 0.105(8) 0.043(5) 0.049(5) -0.004(4) -0.016(5) 0.014(5)
C10A 0.130(10) 0.053(6) 0.046(5) 0.005(4) -0.004(6) 0.030(6)
C11A 0.146(11) 0.047(5) 0.051(5) 0.009(4) 0.022(6) 0.036(6)
C12A 0.115(8) 0.052(5) 0.044(5) 0.004(4) 0.012(5) 0.032(5)
C13A 0.087(6) 0.026(4) 0.048(5) 0.006(3) 0.000(4) 0.016(4)
C14A 0.065(5) 0.036(4) 0.050(5) 0.005(3) -0.003(4) 0.008(4)
C15A 0.047(4) 0.044(4) 0.050(4) 0.011(3) 0.003(3) 0.011(3)
C16A 0.034(4) 0.061(5) 0.050(4) 0.022(4) -0.004(3) 0.006(4)
C17A 0.049(5) 0.045(4) 0.052(5) 0.001(4) -0.005(4) -0.003(4)
C18A 0.058(5) 0.041(4) 0.047(4) -0.002(3) -0.006(4) 0.005(4)
C19A 0.049(4) 0.037(4) 0.055(5) 0.007(3) -0.001(4) 0.000(3)
Np1B 0.04020(17) 0.04070(17) 0.04513(17) 0.01033(13) 0.01478(13) 0.00754(13)
O1B 0.040(3) 0.072(4) 0.043(3) 0.011(3) 0.011(2) 0.022(3)
O2B 0.052(3) 0.057(3) 0.050(3) 0.025(3) 0.018(2) 0.020(3)
O3B 0.037(3) 0.047(3) 0.050(3) 0.012(2) 0.010(2) 0.006(2)
O4B 0.070(4) 0.043(3) 0.064(4) 0.004(3) 0.028(3) 0.006(3)
N1B 0.037(3) 0.050(4) 0.069(5) -0.007(3) 0.011(3) 0.007(3)
N2B 0.057(4) 0.046(4) 0.040(3) 0.012(3) 0.020(3) 0.011(3)
N3B 0.051(3) 0.057(3) 0.056(3) -0.003(2) 0.019(2) -0.002(2)
C1B 0.044(4) 0.039(4) 0.060(5) -0.001(4) -0.004(4) 0.009(3)
C2B 0.050(4) 0.035(4) 0.056(5) -0.005(3) 0.003(4) 0.012(3)
C3B 0.070(6) 0.043(5) 0.058(5) 0.001(4) -0.002(4) 0.011(4)
C4B 0.090(7) 0.062(6) 0.042(5) -0.003(4) 0.004(5) 0.010(5)
C5B 0.088(7) 0.054(5) 0.056(5) 0.002(4) 0.032(5) 0.005(5)
C6B 0.053(5) 0.045(4) 0.056(5) -0.002(4) 0.017(4) 0.010(4)
C7B 0.059(5) 0.039(4) 0.044(4) 0.008(3) 0.017(4) 0.011(4)
C8B 0.044(4) 0.030(4) 0.047(4) 0.007(3) 0.005(3) -0.001(3)
C9B 0.043(4) 0.039(4) 0.056(5) 0.011(3) 0.003(3) -0.002(3)
C10B 0.045(5) 0.069(6) 0.068(6) 0.019(5) 0.001(4) 0.016(4)
C11B 0.047(5) 0.079(6) 0.072(6) 0.032(5) -0.011(4) 0.005(5)
C12B 0.060(5) 0.055(5) 0.043(4) 0.018(4) 0.006(4) -0.007(4)
C13B 0.045(4) 0.034(4) 0.046(4) 0.010(3) 0.003(3) -0.002(3)
C14B 0.056(5) 0.044(4) 0.044(4) 0.013(3) 0.010(4) -0.005(4)
C15B 0.089(7) 0.079(6) 0.054(5) 0.016(5) 0.038(5) 0.031(5)
C16B 0.086(4) 0.096(4) 0.094(4) 0.011(3) 0.019(3) 0.012(3)
C17B 0.082(4) 0.089(4) 0.089(4) 0.011(3) 0.018(3) 0.010(3)
C18B 0.045(5) 0.101(8) 0.074(6) -0.015(6) 0.008(5) 0.008(5)
C19B 0.089(8) 0.075(7) 0.148(11) 0.010(7) 0.053(8) 0.021(6)
N1 0.085(6) 0.044(4) 0.069(5) -0.002(4) -0.005(4) 0.018(4)
C1 0.093(7) 0.053(6) 0.071(6) -0.014(5) -0.013(5) 0.025(5)
C2 0.110(8) 0.044(5) 0.066(6) -0.002(4) -0.025(6) 0.007(5)
C3 0.125(10) 0.053(6) 0.076(7) -0.013(5) -0.021(7) 0.016(6)
C4 0.094(8) 0.094(8) 0.076(7) 0.001(6) 0.000(6) -0.012(7)
C5 0.132(10) 0.036(5) 0.089(7) -0.006(5) -0.031(7) 0.020(6)
C6 0.115(5) 0.109(5) 0.114(5) 0.004(3) 0.005(3) 0.011(3)
C7 0.154(7) 0.149(7) 0.155(7) 0.011(3) 0.013(3) 0.013(3)
C8 0.235(12) 0.233(12) 0.241(12) 0.017(6) 0.025(6) 0.016(6)
C9 0.071(6) 0.048(5) 0.091(7) -0.010(5) -0.011(5) 0.018(5)
C10 0.084(8) 0.065(7) 0.122(10) -0.028(6) 0.021(7) 0.010(6)
C11 0.097(4) 0.092(4) 0.097(4) 0.003(3) 0.018(3) 0.008(3)
C12 0.133(7) 0.123(7) 0.124(7) 0.000(5) 0.011(5) 0.019(5)
C13 0.105(8) 0.058(6) 0.074(6) 0.008(5) 0.015(6) 0.042(6)
C14 0.093(5) 0.096(5) 0.107(5) 0.019(4) 0.016(4) 0.020(4)
C15 0.078(13) 0.122(18) 0.110(16) 0.062(14) 0.040(12) 0.062(13)
C16 0.105(16) 0.25(3) 0.103(16) 0.093(18) 0.051(13) 0.14(2)
C14' 0.093(5) 0.096(5) 0.107(5) 0.019(4) 0.016(4) 0.020(4)
C15' 0.094(5) 0.097(5) 0.106(5) 0.017(4) 0.016(4) 0.018(4)
C16' 0.102(4) 0.102(4) 0.105(4) 0.009(2) 0.015(2) 0.011(2)
N2 0.050(4) 0.037(3) 0.055(4) 0.010(3) 0.020(3) 0.002(3)
C17 0.039(4) 0.034(4) 0.070(5) 0.012(4) 0.013(4) 0.008(3)
C18 0.056(5) 0.037(4) 0.073(6) 0.005(4) 0.021(4) 0.004(4)
C19 0.050(5) 0.047(5) 0.071(6) -0.003(4) 0.012(4) 0.003(4)
C20 0.064(6) 0.069(6) 0.064(6) -0.004(5) 0.016(5) -0.007(5)
C21 0.075(6) 0.044(5) 0.074(6) -0.001(4) 0.045(5) -0.006(4)
C22 0.105(5) 0.103(5) 0.111(5) 0.000(3) 0.030(3) 0.006(3)
C23 0.101(4) 0.104(4) 0.115(4) -0.002(3) 0.012(3) 0.017(3)
C24 0.090(4) 0.095(4) 0.107(4) -0.003(3) 0.012(3) 0.026(3)
C25 0.043(4) 0.044(4) 0.064(5) 0.014(4) 0.022(4) 0.006(3)
C26 0.056(5) 0.057(5) 0.057(5) 0.015(4) 0.022(4) 0.008(4)
C27 0.049(5) 0.067(6) 0.071(6) 0.014(5) 0.006(4) 0.007(4)
C28 0.077(7) 0.095(8) 0.089(8) 0.027(6) 0.033(6) 0.021(6)
C29 0.057(5) 0.050(5) 0.048(4) 0.015(4) 0.015(4) 0.023(4)
C30 0.034(4) 0.069(5) 0.055(5) 0.006(4) 0.005(3) 0.014(4)
C31 0.082(7) 0.078(7) 0.078(6) 0.034(5) 0.039(5) 0.042(6)
C32 0.064(6) 0.085(7) 0.087(7) 0.031(6) 0.033(5) 0.042(5)
O1W 0.038(6) 0.039(6) 0.043(7) 0.003(5) -0.008(5) 0.002(5)
O2W 0.104(12) 0.090(11) 0.205(18) 0.008(11) 0.042(12) -0.008(9)
O3W 0.061(4) 0.098(5) 0.058(4) -0.008(3) -0.009(3) 0.010(4)
O4W 0.036(3) 0.093(5) 0.081(4) 0.045(4) 0.018(3) 0.016(3)

loop_
_atom_type_symbol
_atom_type_description
_atom_type_scat_dispersion_real
_atom_type_scat_dispersion_imag
_atom_type_scat_source
C C 0.0033 0.0016 'International Tables Vol C Tables 4.2.6.8 and 6.1.1.4'
H H 0.0000 0.0000 'International Tables Vol C Tables 4.2.6.8 and 6.1.1.4'
N N 0.0061 0.0033 'International Tables Vol C Tables 4.2.6.8 and 6.1.1.4'
O O 0.0106 0.0060 'International Tables Vol C Tables 4.2.6.8 and 6.1.1.4'
Np Np -11.4937 4.1493 'International Tables Vol C Tables 4.2.6.8 and 6.1.1.4'

loop_
_geom_angle_atom_site_label_1
_geom_angle_atom_site_label_2
_geom_angle_atom_site_label_3
_geom_angle
_geom_angle_site_symmetry_1
_geom_angle_site_symmetry_3
_geom_angle_publ_flag
O3A Np1A O4A 175.6(2) . . ?
O3A Np1A O2A 90.2(2) . . ?
O4A Np1A O2A 91.5(2) . . ?
O3A Np1A O1A 94.5(2) . . ?
O4A Np1A O1A 89.7(2) . . ?
O2A Np1A O1A 85.3(2) . . ?
O3A Np1A N2A 83.2(2) . . ?
O4A Np1A N2A 93.5(2) . . ?
O2A Np1A N2A 71.18(19) . . ?
O1A Np1A N2A 156.30(19) . . ?
O3A Np1A N3A 87.31(18) . . ?
O4A Np1A N3A 88.68(19) . . ?
O2A Np1A N3A 138.60(19) . . ?
O1A Np1A N3A 136.12(19) . . ?
N2A Np1A N3A 67.49(18) . . ?
O3A Np1A N1A 85.3(2) . . ?
O4A Np1A N1A 94.9(2) . . ?
O2A Np1A N1A 154.23(19) . . ?
O1A Np1A N1A 69.84(19) . . ?
N2A Np1A N1A 133.05(18) . . ?
N3A Np1A N1A 66.62(18) . . ?
C7A O1A Np1A 143.5(5) . . ?
C8A O2A Np1A 135.0(5) . . ?
C1A N1A C18A 114.6(7) . . ?
C1A N1A Np1A 129.9(5) . . ?
C18A N1A Np1A 115.2(5) . . ?
C14A N2A C15A 114.7(6) . . ?
C14A N2A Np1A 127.9(5) . . ?
C15A N2A Np1A 115.5(5) . . ?
C19A N3A C17A 110.2(6) . . ?
C19A N3A C16A 110.6(5) . . ?
C17A N3A C16A 107.9(6) . . ?
C19A N3A Np1A 113.1(4) . . ?
C17A N3A Np1A 107.0(4) . . ?
C16A N3A Np1A 107.9(4) . . ?
N1A C1A C2A 128.0(8) . . ?
N1A C1A H1A 116.0 . . ?
C2A C1A H1A 116.0 . . ?
C7A C2A C3A 119.8(8) . . ?
C7A C2A C1A 125.5(8) . . ?
C3A C2A C1A 114.7(9) . . ?
C4A C3A C2A 121.0(11) . . ?
C4A C3A H3A 119.5 . . ?
C2A C3A H3A 119.5 . . ?
C5A C4A C3A 119.7(11) . . ?
C5A C4A H4A 120.2 . . ?
C3A C4A H4A 120.2 . . ?
C4A C5A C6A 121.5(10) . . ?
C4A C5A H5A 119.2 . . ?
C6A C5A H5A 119.2 . . ?
C5A C6A C7A 120.1(11) . . ?
C5A C6A H6A 120.0 . . ?
C7A C6A H6A 120.0 . . ?
O1A C7A C2A 122.2(7) . . ?
O1A C7A C6A 119.9(9) . . ?
C2A C7A C6A 117.9(9) . . ?
O2A C8A C9A 120.3(9) . . ?
O2A C8A C13A 123.5(7) . . ?
C9A C8A C13A 116.1(9) . . ?
C10A C9A C8A 122.8(10) . . ?
C10A C9A H9A 118.6 . . ?
C8A C9A H9A 118.6 . . ?
C9A C10A C11A 120.7(9) . . ?
C9A C10A H10A 119.7 . . ?
C11A C10A H10A 119.7 . . ?
C12A C11A C10A 118.8(10) . . ?
C12A C11A H11A 120.6 . . ?
C10A C11A H11A 120.6 . . ?
C11A C12A C13A 122.1(10) . . ?
C11A C12A H12A 118.9 . . ?
C13A C12A H12A 118.9 . . ?
C12A C13A C8A 119.5(8) . . ?
C12A C13A C14A 116.4(8) . . ?
C8A C13A C14A 124.0(8) . . ?
N2A C14A C13A 126.8(8) . . ?
N2A C14A H14A 116.6 . . ?
C13A C14A H14A 116.6 . . ?
N2A C15A C16A 109.2(6) . . ?
N2A C15A H15A 109.8 . . ?
C16A C15A H15A 109.8 . . ?
N2A C15A H15B 109.8 . . ?
C16A C15A H15B 109.8 . . ?
H15A C15A H15B 108.3 . . ?
N3A C16A C15A 111.0(6) . . ?
N3A C16A H16A 109.4 . . ?
C15A C16A H16A 109.4 . . ?
N3A C16A H16B 109.4 . . ?
C15A C16A H16B 109.4 . . ?
H16A C16A H16B 108.0 . . ?
N3A C17A C18A 111.9(6) . . ?
N3A C17A H17A 109.2 . . ?
C18A C17A H17A 109.2 . . ?
N3A C17A H17B 109.2 . . ?
C18A C17A H17B 109.2 . . ?
H17A C17A H17B 107.9 . . ?
N1A C18A C17A 111.9(6) . . ?
N1A C18A H18A 109.2 . . ?
C17A C18A H18A 109.2 . . ?
N1A C18A H18B 109.2 . . ?
C17A C18A H18B 109.2 . . ?
H18A C18A H18B 107.9 . . ?
N3A C19A H19A 109.5 . . ?
N3A C19A H19B 109.5 . . ?
H19A C19A H19B 109.5 . . ?
N3A C19A H19C 109.5 . . ?
H19A C19A H19C 109.5 . . ?
H19B C19A H19C 109.5 . . ?
O3B Np1B O4B 176.0(2) . . ?
O3B Np1B O2B 91.02(19) . . ?
O4B Np1B O2B 92.1(2) . . ?
O3B Np1B O1B 90.7(2) . . ?
O4B Np1B O1B 92.1(2) . . ?
O2B Np1B O1B 84.82(16) . . ?
O3B Np1B N2B 93.9(2) . . ?
O4B Np1B N2B 84.8(2) . . ?
O2B Np1B N2B 70.85(18) . . ?
O1B Np1B N2B 155.29(18) . . ?
O3B Np1B N1B 92.3(2) . . ?
O4B Np1B N1B 86.0(2) . . ?
O2B Np1B N1B 154.71(19) . . ?
O1B Np1B N1B 70.07(18) . . ?
N2B Np1B N1B 133.8(2) . . ?
O3B Np1B N3B 87.3(2) . . ?
O4B Np1B N3B 88.7(2) . . ?
O2B Np1B N3B 137.61(19) . . ?
O1B Np1B N3B 137.53(19) . . ?
N2B Np1B N3B 67.0(2) . . ?
N1B Np1B N3B 67.6(2) . . ?
C7B O1B Np1B 142.8(5) . . ?
C8B O2B Np1B 134.8(4) . . ?
C1B N1B C18B 114.6(7) . . ?
C1B N1B Np1B 130.2(5) . . ?
C18B N1B Np1B 114.7(5) . . ?
C14B N2B C15B 117.0(6) . . ?
C14B N2B Np1B 127.2(5) . . ?
C15B N2B Np1B 114.8(5) . . ?
C16B N3B C17B 110.4(8) . . ?
C16B N3B C19B 113.9(8) . . ?
C17B N3B C19B 102.7(8) . . ?
C16B N3B Np1B 109.4(6) . . ?
C17B N3B Np1B 106.7(5) . . ?
C19B N3B Np1B 113.3(5) . . ?
N1B C1B C2B 129.5(7) . . ?
N1B C1B H1B 115.2 . . ?
C2B C1B H1B 115.2 . . ?
C3B C2B C7B 118.7(7) . . ?
C3B C2B C1B 117.7(7) . . ?
C7B C2B C1B 123.7(7) . . ?
C4B C3B C2B 123.3(8) . . ?
C4B C3B H3B 118.3 . . ?
C2B C3B H3B 118.3 . . ?
C3B C4B C5B 118.0(8) . . ?
C3B C4B H4B 121.0 . . ?
C5B C4B H4B 121.0 . . ?
C6B C5B C4B 120.9(8) . . ?
C6B C5B H5B 119.5 . . ?
C4B C5B H5B 119.5 . . ?
C5B C6B C7B 123.0(8) . . ?
C5B C6B H6B 118.5 . . ?
C7B C6B H6B 118.5 . . ?
O1B C7B C6B 121.2(7) . . ?
O1B C7B C2B 122.7(7) . . ?
C6B C7B C2B 116.1(7) . . ?
O2B C8B C9B 119.9(7) . . ?
O2B C8B C13B 122.7(6) . . ?
C9B C8B C13B 117.3(6) . . ?
C10B C9B C8B 122.3(7) . . ?
C10B C9B H9B 118.8 . . ?
C8B C9B H9B 118.8 . . ?
C9B C10B C11B 120.4(8) . . ?
C9B C10B H10B 119.8 . . ?
C11B C10B H10B 119.8 . . ?
C12B C11B C10B 117.9(8) . . ?
C12B C11B H11B 121.0 . . ?
C10B C11B H11B 121.0 . . ?
C11B C12B C13B 124.8(8) . . ?
C11B C12B H12B 117.6 . . ?
C13B C12B H12B 117.6 . . ?
C12B C13B C8B 117.2(7) . . ?
C12B C13B C14B 118.8(7) . . ?
C8B C13B C14B 123.8(6) . . ?
N2B C14B C13B 128.2(7) . . ?
N2B C14B H14B 115.9 . . ?
C13B C14B H14B 115.9 . . ?
N2B C15B C16B 104.7(7) . . ?
N2B C15B H15C 110.8 . . ?
C16B C15B H15C 110.8 . . ?
N2B C15B H15D 110.8 . . ?
C16B C15B H15D 110.8 . . ?
H15C C15B H15D 108.9 . . ?
N3B C16B C15B 108.1(8) . . ?
N3B C16B H16C 110.1 . . ?
C15B C16B H16C 110.1 . . ?
N3B C16B H16D 110.1 . . ?
C15B C16B H16D 110.1 . . ?
H16C C16B H16D 108.4 . . ?
C18B C17B N3B 118.3(9) . . ?
C18B C17B H17C 107.7 . . ?
N3B C17B H17C 107.7 . . ?
C18B C17B H17D 107.7 . . ?
N3B C17B H17D 107.7 . . ?
H17C C17B H17D 107.1 . . ?
C17B C18B N1B 113.4(8) . . ?
C17B C18B H18C 108.9 . . ?
N1B C18B H18C 108.9 . . ?
C17B C18B H18D 108.9 . . ?
N1B C18B H18D 108.9 . . ?
H18C C18B H18D 107.7 . . ?
N3B C19B H19D 109.6 . . ?
N3B C19B H19E 109.2 . . ?
H19D C19B H19E 109.8 . . ?
N3B C19B H19F 109.2 . . ?
H19D C19B H19F 109.8 . . ?
H19E C19B H19F 109.1 . . ?
C5 N1 C13 105.4(7) . . ?
C5 N1 C1 111.8(7) . . ?
C13 N1 C1 111.2(8) . . ?
C5 N1 C9 112.5(8) . . ?
C13 N1 C9 109.5(7) . . ?
C1 N1 C9 106.6(7) . . ?
C2 C1 N1 116.0(7) . . ?
C2 C1 H1C 108.3 . . ?
N1 C1 H1C 108.3 . . ?
C2 C1 H1D 108.3 . . ?
N1 C1 H1D 108.3 . . ?
H1C C1 H1D 107.4 . . ?
C1 C2 C3 109.6(8) . . ?
C1 C2 H2A 109.7 . . ?
C3 C2 H2A 109.7 . . ?
C1 C2 H2B 109.7 . . ?
C3 C2 H2B 109.7 . . ?
H2A C2 H2B 108.2 . . ?
C4 C3 C2 111.0(8) . . ?
C4 C3 H3C 109.4 . . ?
C2 C3 H3C 109.4 . . ?
C4 C3 H3D 109.4 . . ?
C2 C3 H3D 109.4 . . ?
H3C C3 H3D 108.0 . . ?
C3 C4 H4C 109.5 . . ?
C3 C4 H4D 109.5 . . ?
H4C C4 H4D 109.5 . . ?
C3 C4 H4E 109.5 . . ?
H4C C4 H4E 109.5 . . ?
H4D C4 H4E 109.5 . . ?
N1 C5 C6 113.0(8) . . ?
N1 C5 H5C 109.0 . . ?
C6 C5 H5C 109.0 . . ?
N1 C5 H5D 109.0 . . ?
C6 C5 H5D 109.0 . . ?
H5C C5 H5D 107.8 . . ?
C7 C6 C5 109.2(11) . . ?
C7 C6 H6C 109.8 . . ?
C5 C6 H6C 109.8 . . ?
C7 C6 H6D 109.8 . . ?
C5 C6 H6D 109.8 . . ?
H6C C6 H6D 108.3 . . ?
C8 C7 C6 118.0(14) . . ?
C8 C7 H7A 107.8 . . ?
C6 C7 H7A 107.8 . . ?
C8 C7 H7B 107.8 . . ?
C6 C7 H7B 107.8 . . ?
H7A C7 H7B 107.2 . . ?
C7 C8 H8A 109.5 . . ?
C7 C8 H8B 109.5 . . ?
H8A C8 H8B 109.5 . . ?
C7 C8 H8C 109.5 . . ?
H8A C8 H8C 109.5 . . ?
H8B C8 H8C 109.5 . . ?
C10 C9 N1 116.9(8) . . ?
C10 C9 H9C 108.1 . . ?
N1 C9 H9C 108.1 . . ?
C10 C9 H9D 108.1 . . ?
N1 C9 H9D 108.1 . . ?
H9C C9 H9D 107.3 . . ?
C9 C10 C11 111.2(9) . . ?
C9 C10 H10C 109.4 . . ?
C11 C10 H10C 109.4 . . ?
C9 C10 H10D 109.4 . . ?
C11 C10 H10D 109.4 . . ?
H10C C10 H10D 108.0 . . ?
C10 C11 C12 114.8(10) . . ?
C10 C11 H11C 108.6 . . ?
C12 C11 H11C 108.6 . . ?
C10 C11 H11D 108.6 . . ?
C12 C11 H11D 108.6 . . ?
H11C C11 H11D 107.5 . . ?
C11 C12 H12C 109.5 . . ?
C11 C12 H12D 109.5 . . ?
H12C C12 H12D 109.5 . . ?
C11 C12 H12E 109.5 . . ?
H12C C12 H12E 109.5 . . ?
H12D C12 H12E 109.5 . . ?
C14' C13 N1 116.4(8) . . ?
C14 C13 N1 116.4(8) . . ?
C14 C13 H13A 108.2 . . ?
N1 C13 H13A 108.2 . . ?
C14 C13 H13B 108.2 . . ?
N1 C13 H13B 108.2 . . ?
H13A C13 H13B 107.3 . . ?
C13 C14 C15 107.8(11) . . ?
C13 C14 H14C 110.2 . . ?
C15 C14 H14C 110.2 . . ?
C13 C14 H14D 110.2 . . ?
C15 C14 H14D 110.2 . . ?
H14C C14 H14D 108.5 . . ?
C14 C15 C16 108.5(13) . . ?
C14 C15 H15E 110.0 . . ?
C16 C15 H15E 110.0 . . ?
C14 C15 H15F 110.0 . . ?
C16 C15 H15F 110.0 . . ?
H15E C15 H15F 108.4 . . ?
C15 C16 H16E 109.5 . . ?
C15 C16 H16F 109.5 . . ?
H16E C16 H16F 109.5 . . ?
C15 C16 H16G 109.5 . . ?
H16E C16 H16G 109.5 . . ?
H16F C16 H16G 109.5 . . ?
C13 C14' C15' 133.6(16) . . ?
C13 C14' H14E 103.8 . . ?
C15' C14' H14E 103.8 . . ?
C13 C14' H14F 103.8 . . ?
C15' C14' H14F 103.8 . . ?
H14E C14' H14F 105.4 . . ?
C16' C15' C14' 108.8(15) . . ?
C16' C15' H15G 109.9 . . ?
C14' C15' H15G 109.9 . . ?
C16' C15' H15H 109.9 . . ?
C14' C15' H15H 109.9 . . ?
H15G C15' H15H 108.3 . . ?
C15' C16' H16H 109.5 . . ?
C15' C16' H16I 109.5 . . ?
H16H C16' H16I 109.5 . . ?
C15' C16' H16J 109.5 . . ?
H16H C16' H16J 109.5 . . ?
H16I C16' H16J 109.5 . . ?
C17 N2 C21 110.7(6) . . ?
C17 N2 C25 106.4(5) . . ?
C21 N2 C25 111.9(6) . . ?
C17 N2 C29 110.7(6) . . ?
C21 N2 C29 106.6(5) . . ?
C25 N2 C29 110.7(6) . . ?
C18 C17 N2 115.6(6) . . ?
C18 C17 H17E 108.4 . . ?
N2 C17 H17E 108.4 . . ?
C18 C17 H17F 108.4 . . ?
N2 C17 H17F 108.4 . . ?
H17E C17 H17F 107.4 . . ?
C17 C18 C19 110.6(6) . . ?
C17 C18 H18E 109.5 . . ?
C19 C18 H18E 109.5 . . ?
C17 C18 H18F 109.5 . . ?
C19 C18 H18F 109.5 . . ?
H18E C18 H18F 108.1 . . ?
C18 C19 C20 112.3(7) . . ?
C18 C19 H19G 109.1 . . ?
C20 C19 H19G 109.1 . . ?
C18 C19 H19H 109.1 . . ?
C20 C19 H19H 109.1 . . ?
H19G C19 H19H 107.9 . . ?
C19 C20 H20A 109.5 . . ?
C19 C20 H20B 109.5 . . ?
H20A C20 H20B 109.5 . . ?
C19 C20 H20C 109.5 . . ?
H20A C20 H20C 109.5 . . ?
H20B C20 H20C 109.5 . . ?
N2 C21 C22 112.6(7) . . ?
N2 C21 H21A 109.1 . . ?
C22 C21 H21A 109.1 . . ?
N2 C21 H21B 109.1 . . ?
C22 C21 H21B 109.1 . . ?
H21A C21 H21B 107.8 . . ?
C23 C22 C21 117.6(10) . . ?
C23 C22 H22A 107.9 . . ?
C21 C22 H22A 107.9 . . ?
C23 C22 H22B 107.9 . . ?
C21 C22 H22B 107.9 . . ?
H22A C22 H22B 107.2 . . ?
C22 C23 C24 117.6(10) . . ?
C22 C23 H23A 107.8 . . ?
C24 C23 H23A 108.1 . . ?
C22 C23 H23B 106.6 . . ?
C24 C23 H23B 108.0 . . ?
H23A C23 H23B 108.4 . . ?
C23 C24 H24A 109.5 . . ?
C23 C24 H24B 109.5 . . ?
H24A C24 H24B 109.5 . . ?
C23 C24 H24C 109.5 . . ?
H24A C24 H24C 109.5 . . ?
H24B C24 H24C 109.5 . . ?
C26 C25 N2 114.3(6) . . ?
C26 C25 H25A 108.7 . . ?
N2 C25 H25A 108.7 . . ?
C26 C25 H25B 108.7 . . ?
N2 C25 H25B 108.7 . . ?
H25A C25 H25B 107.6 . . ?
C25 C26 C27 111.0(6) . . ?
C25 C26 H26A 109.4 . . ?
C27 C26 H26A 109.4 . . ?
C25 C26 H26B 109.4 . . ?
C27 C26 H26B 109.4 . . ?
H26A C26 H26B 108.0 . . ?
C28 C27 C26 112.6(8) . . ?
C28 C27 H27A 109.1 . . ?
C26 C27 H27A 109.1 . . ?
C28 C27 H27B 109.1 . . ?
C26 C27 H27B 109.1 . . ?
H27A C27 H27B 107.8 . . ?
C27 C28 H28A 109.5 . . ?
C27 C28 H28B 109.5 . . ?
H28A C28 H28B 109.5 . . ?
C27 C28 H28C 109.5 . . ?
H28A C28 H28C 109.5 . . ?
H28B C28 H28C 109.5 . . ?
C30 C29 N2 115.5(6) . . ?
C30 C29 H29A 108.4 . . ?
N2 C29 H29A 108.4 . . ?
C30 C29 H29B 108.4 . . ?
N2 C29 H29B 108.4 . . ?
H29A C29 H29B 107.5 . . ?
C31 C30 C29 111.9(7) . . ?
C31 C30 H30A 109.2 . . ?
C29 C30 H30A 109.2 . . ?
C31 C30 H30B 109.2 . . ?
C29 C30 H30B 109.2 . . ?
H30A C30 H30B 107.9 . . ?
C30 C31 C32 113.8(8) . . ?
C30 C31 H31A 108.8 . . ?
C32 C31 H31A 108.8 . . ?
C30 C31 H31B 108.8 . . ?
C32 C31 H31B 108.8 . . ?
H31A C31 H31B 107.7 . . ?
C31 C32 H32A 109.5 . . ?
C31 C32 H32B 109.5 . . ?
H32A C32 H32B 109.5 . . ?
C31 C32 H32C 109.5 . . ?
H32A C32 H32C 109.5 . . ?
H32B C32 H32C 109.5 . . ?
H1WA O1W H1WB 101.3 . . ?
H2WA O2W H2WB 110.8 . . ?
H3WA O3W H3WB 110.1 . . ?
H4WA O4W H4WB 108.6 . . ?

loop_
_geom_bond_atom_site_label_1
_geom_bond_atom_site_label_2
_geom_bond_distance
_geom_bond_site_symmetry_2
_geom_bond_publ_flag
Np1A O3A 1.818(4) . ?
Np1A O4A 1.841(5) . ?
Np1A O2A 2.353(5) . ?
Np1A O1A 2.400(5) . ?
Np1A N2A 2.587(6) . ?
Np1A N3A 2.633(5) . ?
Np1A N1A 2.638(6) . ?
O1A C7A 1.301(10) . ?
O2A C8A 1.293(10) . ?
N1A C1A 1.303(10) . ?
N1A C18A 1.460(9) . ?
N2A C14A 1.295(10) . ?
N2A C15A 1.465(9) . ?
N3A C19A 1.483(8) . ?
N3A C17A 1.486(9) . ?
N3A C16A 1.487(9) . ?
C1A C2A 1.431(11) . ?
C1A H1A 0.9300 . ?
C2A C7A 1.409(13) . ?
C2A C3A 1.416(12) . ?
C3A C4A 1.378(13) . ?
C3A H3A 0.9300 . ?
C4A C5A 1.370(16) . ?
C4A H4A 0.9300 . ?
C5A C6A 1.393(14) . ?
C5A H5A 0.9300 . ?
C6A C7A 1.427(11) . ?
C6A H6A 0.9300 . ?
C8A C9A 1.428(11) . ?
C8A C13A 1.432(12) . ?
C9A C10A 1.345(14) . ?
C9A H9A 0.9300 . ?
C10A C11A 1.394(15) . ?
C10A H10A 0.9300 . ?
C11A C12A 1.381(12) . ?
C11A H11A 0.9300 . ?
C12A C13A 1.389(12) . ?
C12A H12A 0.9300 . ?
C13A C14A 1.458(10) . ?
C14A H14A 0.9300 . ?
C15A C16A 1.523(11) . ?
C15A H15A 0.9700 . ?
C15A H15B 0.9700 . ?
C16A H16A 0.9700 . ?
C16A H16B 0.9700 . ?
C17A C18A 1.500(11) . ?
C17A H17A 0.9700 . ?
C17A H17B 0.9700 . ?
C18A H18A 0.9700 . ?
C18A H18B 0.9700 . ?
C19A H19A 0.9600 . ?
C19A H19B 0.9600 . ?
C19A H19C 0.9600 . ?
Np1B O3B 1.815(5) . ?
Np1B O4B 1.829(5) . ?
Np1B O2B 2.373(5) . ?
Np1B O1B 2.395(5) . ?
Np1B N2B 2.589(6) . ?
Np1B N1B 2.618(7) . ?
Np1B N3B 2.643(6) . ?
O1B C7B 1.296(9) . ?
O2B C8B 1.311(8) . ?
N1B C1B 1.276(10) . ?
N1B C18B 1.486(10) . ?
N2B C14B 1.278(9) . ?
N2B C15B 1.493(10) . ?
N3B C16B 1.379(12) . ?
N3B C17B 1.469(12) . ?
N3B C19B 1.498(12) . ?
C1B C2B 1.440(11) . ?
C1B H1B 0.9300 . ?
C2B C3B 1.401(11) . ?
C2B C7B 1.426(11) . ?
C3B C4B 1.358(12) . ?
C3B H3B 0.9300 . ?
C4B C5B 1.384(13) . ?
C4B H4B 0.9300 . ?
C5B C6B 1.355(11) . ?
C5B H5B 0.9300 . ?
C6B C7B 1.409(10) . ?
C6B H6B 0.9300 . ?
C8B C9B 1.395(10) . ?
C8B C13B 1.434(10) . ?
C9B C10B 1.375(10) . ?
C9B H9B 0.9300 . ?
C10B C11B 1.392(12) . ?
C10B H10B 0.9300 . ?
C11B C12B 1.338(12) . ?
C11B H11B 0.9300 . ?
C12B C13B 1.400(10) . ?
C12B H12B 0.9300 . ?
C13B C14B 1.444(11) . ?
C14B H14B 0.9300 . ?
C15B C16B 1.652(14) . ?
C15B H15C 0.9700 . ?
C15B H15D 0.9700 . ?
C16B H16C 0.9700 . ?
C16B H16D 0.9700 . ?
C17B C18B 1.429(13) . ?
C17B H17C 0.9700 . ?
C17B H17D 0.9700 . ?
C18B H18C 0.9700 . ?
C18B H18D 0.9700 . ?
C19B H19D 0.9540 . ?
C19B H19E 0.9622 . ?
C19B H19F 0.9620 . ?
N1 C5 1.490(12) . ?
N1 C13 1.508(10) . ?
N1 C1 1.517(12) . ?
N1 C9 1.526(12) . ?
C1 C2 1.516(13) . ?
C1 H1C 0.9700 . ?
C1 H1D 0.9700 . ?
C2 C3 1.543(14) . ?
C2 H2A 0.9700 . ?
C2 H2B 0.9700 . ?
C3 C4 1.510(14) . ?
C3 H3C 0.9700 . ?
C3 H3D 0.9700 . ?
C4 H4C 0.9600 . ?
C4 H4D 0.9600 . ?
C4 H4E 0.9600 . ?
C5 C6 1.523(15) . ?
C5 H5C 0.9700 . ?
C5 H5D 0.9700 . ?
C6 C7 1.501(14) . ?
C6 H6C 0.9700 . ?
C6 H6D 0.9700 . ?
C7 C8 1.406(15) . ?
C7 H7A 0.9700 . ?
C7 H7B 0.9700 . ?
C8 H8A 0.9600 . ?
C8 H8B 0.9600 . ?
C8 H8C 0.9600 . ?
C9 C10 1.507(14) . ?
C9 H9C 0.9700 . ?
C9 H9D 0.9700 . ?
C10 C11 1.518(14) . ?
C10 H10C 0.9700 . ?
C10 H10D 0.9700 . ?
C11 C12 1.519(16) . ?
C11 H11C 0.9700 . ?
C11 H11D 0.9700 . ?
C12 H12C 0.9600 . ?
C12 H12D 0.9600 . ?
C12 H12E 0.9600 . ?
C13 C14' 1.476(14) . ?
C13 C14 1.476(14) . ?
C13 H13A 0.9700 . ?
C13 H13B 0.9700 . ?
C14 C15 1.526(15) . ?
C14 H14C 0.9700 . ?
C14 H14D 0.9700 . ?
C15 C16 1.535(18) . ?
C15 H15E 0.9700 . ?
C15 H15F 0.9700 . ?
C16 H16E 0.9600 . ?
C16 H16F 0.9600 . ?
C16 H16G 0.9600 . ?
C14' C15' 1.546(18) . ?
C14' H14E 0.9700 . ?
C14' H14F 0.9700 . ?
C15' C16' 1.528(19) . ?
C15' H15G 0.9700 . ?
C15' H15H 0.9700 . ?
C16' H16H 0.9600 . ?
C16' H16I 0.9600 . ?
C16' H16J 0.9600 . ?
N2 C17 1.520(9) . ?
N2 C21 1.522(9) . ?
N2 C25 1.528(9) . ?
N2 C29 1.531(9) . ?
C17 C18 1.508(10) . ?
C17 H17E 0.9700 . ?
C17 H17F 0.9700 . ?
C18 C19 1.516(11) . ?
C18 H18E 0.9700 . ?
C18 H18F 0.9700 . ?
C19 C20 1.530(11) . ?
C19 H19G 0.9700 . ?
C19 H19H 0.9700 . ?
C20 H20A 0.9600 . ?
C20 H20B 0.9600 . ?
C20 H20C 0.9600 . ?
C21 C22 1.530(13) . ?
C21 H21A 0.9700 . ?
C21 H21B 0.9700 . ?
C22 C23 1.450(8) . ?
C22 H22A 0.9700 . ?
C22 H22B 0.9700 . ?
C23 C24 1.475(12) . ?
C23 H23A 0.9616 . ?
C23 H23B 0.9624 . ?
C24 H24A 0.9600 . ?
C24 H24B 0.9600 . ?
C24 H24C 0.9600 . ?
C25 C26 1.522(10) . ?
C25 H25A 0.9700 . ?
C25 H25B 0.9700 . ?
C26 C27 1.532(11) . ?
C26 H26A 0.9700 . ?
C26 H26B 0.9700 . ?
C27 C28 1.489(13) . ?
C27 H27A 0.9700 . ?
C27 H27B 0.9700 . ?
C28 H28A 0.9600 . ?
C28 H28B 0.9600 . ?
C28 H28C 0.9600 . ?
C29 C30 1.512(10) . ?
C29 H29A 0.9700 . ?
C29 H29B 0.9700 . ?
C30 C31 1.486(11) . ?
C30 H30A 0.9700 . ?
C30 H30B 0.9700 . ?
C31 C32 1.508(12) . ?
C31 H31A 0.9700 . ?
C31 H31B 0.9700 . ?
C32 H32A 0.9600 . ?
C32 H32B 0.9600 . ?
C32 H32C 0.9600 . ?
O1W H1WA 1.0990 . ?
O1W H1WB 1.0637 . ?
O2W H2WA 1.0135 . ?
O2W H2WB 0.9816 . ?
O3W H3WA 0.9882 . ?
O3W H3WB 1.0055 . ?
O4W H4WA 0.9740 . ?
O4W H4WB 0.9779 . ?

loop_
_geom_torsion_atom_site_label_1
_geom_torsion_atom_site_label_2
_geom_torsion_atom_site_label_3
_geom_torsion_atom_site_label_4
_geom_torsion
_geom_torsion_site_symmetry_1
_geom_torsion_site_symmetry_2
_geom_torsion_site_symmetry_3
_geom_torsion_site_symmetry_4
_geom_torsion_publ_flag
C18A N1A C1A C2A 173.5(7) . . . . ?
Np1A N1A C1A C2A -13.1(11) . . . . ?
N1A C1A C2A C7A 5.1(12) . . . . ?
N1A C1A C2A C3A -173.0(7) . . . . ?
C7A C2A C3A C4A -2.0(11) . . . . ?
C1A C2A C3A C4A 176.1(7) . . . . ?
C2A C3A C4A C5A 0.2(13) . . . . ?
C3A C4A C5A C6A 0.0(14) . . . . ?
C4A C5A C6A C7A 1.7(13) . . . . ?
Np1A O1A C7A C2A -7.1(13) . . . . ?
Np1A O1A C7A C6A 172.4(6) . . . . ?
C3A C2A C7A O1A -176.8(7) . . . . ?
C1A C2A C7A O1A 5.2(12) . . . . ?
C3A C2A C7A C6A 3.6(11) . . . . ?
C1A C2A C7A C6A -174.4(7) . . . . ?
C5A C6A C7A O1A 177.0(7) . . . . ?
C5A C6A C7A C2A -3.4(11) . . . . ?
Np1A O2A C8A C9A 147.1(6) . . . . ?
Np1A O2A C8A C13A -36.1(11) . . . . ?
O2A C8A C9A C10A 177.3(8) . . . . ?
C13A C8A C9A C10A 0.3(12) . . . . ?
C8A C9A C10A C11A -1.1(14) . . . . ?
C9A C10A C11A C12A 1.0(14) . . . . ?
C10A C11A C12A C13A -0.2(14) . . . . ?
C11A C12A C13A C8A -0.6(12) . . . . ?
C11A C12A C13A C14A -179.5(8) . . . . ?
O2A C8A C13A C12A -176.4(7) . . . . ?
C9A C8A C13A C12A 0.5(11) . . . . ?
O2A C8A C13A C14A 2.5(12) . . . . ?
C9A C8A C13A C14A 179.4(7) . . . . ?
C15A N2A C14A C13A 177.7(7) . . . . ?
Np1A N2A C14A C13A 14.5(11) . . . . ?
C12A C13A C14A N2A -175.6(8) . . . . ?
C8A C13A C14A N2A 5.5(12) . . . . ?
C14A N2A C15A C16A -129.7(7) . . . . ?
Np1A N2A C15A C16A 35.7(7) . . . . ?
C19A N3A C16A C15A -71.0(7) . . . . ?
C17A N3A C16A C15A 168.4(6) . . . . ?
Np1A N3A C16A C15A 53.1(6) . . . . ?
N2A C15A C16A N3A -60.8(8) . . . . ?
C19A N3A C17A C18A 66.5(8) . . . . ?
C16A N3A C17A C18A -172.7(6) . . . . ?
Np1A N3A C17A C18A -56.8(7) . . . . ?
C1A N1A C18A C17A 150.5(7) . . . . ?
Np1A N1A C18A C17A -23.9(7) . . . . ?
N3A C17A C18A N1A 55.7(8) . . . . ?
C18B N1B C1B C2B 179.8(8) . . . . ?
Np1B N1B C1B C2B -9.3(12) . . . . ?
N1B C1B C2B C3B -176.2(8) . . . . ?
N1B C1B C2B C7B 3.7(13) . . . . ?
C7B C2B C3B C4B 1.5(12) . . . . ?
C1B C2B C3B C4B -178.5(8) . . . . ?
C2B C3B C4B C5B -1.3(13) . . . . ?
C3B C4B C5B C6B 0.6(13) . . . . ?
C4B C5B C6B C7B -0.2(13) . . . . ?
Np1B O1B C7B C6B -171.4(5) . . . . ?
Np1B O1B C7B C2B 10.6(13) . . . . ?
C5B C6B C7B O1B -177.7(8) . . . . ?
C5B C6B C7B C2B 0.4(11) . . . . ?
C3B C2B C7B O1B 177.1(7) . . . . ?
C1B C2B C7B O1B -2.9(12) . . . . ?
C3B C2B C7B C6B -1.0(10) . . . . ?
C1B C2B C7B C6B 179.0(7) . . . . ?
Np1B O2B C8B C9B 149.5(5) . . . . ?
Np1B O2B C8B C13B -31.9(10) . . . . ?
O2B C8B C9B C10B 179.4(7) . . . . ?
C13B C8B C9B C10B 0.7(11) . . . . ?
C8B C9B C10B C11B 0.6(13) . . . . ?
C9B C10B C11B C12B -1.8(14) . . . . ?
C10B C11B C12B C13B 1.8(14) . . . . ?
C11B C12B C13B C8B -0.5(12) . . . . ?
C11B C12B C13B C14B -175.5(8) . . . . ?
O2B C8B C13B C12B -179.4(7) . . . . ?
C9B C8B C13B C12B -0.7(10) . . . . ?
O2B C8B C13B C14B -4.7(11) . . . . ?
C9B C8B C13B C14B 173.9(7) . . . . ?
C15B N2B C14B C13B -178.1(8) . . . . ?
Np1B N2B C14B C13B 14.2(11) . . . . ?
C12B C13B C14B N2B -174.5(8) . . . . ?
C8B C13B C14B N2B 10.9(12) . . . . ?
C14B N2B C15B C16B -129.2(8) . . . . ?
Np1B N2B C15B C16B 40.0(8) . . . . ?
C17B N3B C16B C15B 174.8(8) . . . . ?
C19B N3B C16B C15B -70.2(10) . . . . ?
Np1B N3B C16B C15B 57.7(8) . . . . ?
N2B C15B C16B N3B -66.6(10) . . . . ?
C16B N3B C17B C18B -168.4(10) . . . . ?
C19B N3B C17B C18B 69.8(11) . . . . ?
Np1B N3B C17B C18B -49.6(11) . . . . ?
N3B C17B C18B N1B 48.6(13) . . . . ?
C1B N1B C18B C17B 153.2(9) . . . . ?
Np1B N1B C18B C17B -19.1(10) . . . . ?
C5 N1 C1 C2 -49.9(11) . . . . ?
C13 N1 C1 C2 67.6(10) . . . . ?
C9 N1 C1 C2 -173.1(8) . . . . ?
N1 C1 C2 C3 -163.4(8) . . . . ?
C1 C2 C3 C4 -173.0(9) . . . . ?
C13 N1 C5 C6 -175.5(10) . . . . ?
C1 N1 C5 C6 -54.6(13) . . . . ?
C9 N1 C5 C6 65.3(13) . . . . ?
N1 C5 C6 C7 170.6(11) . . . . ?
C5 C6 C7 C8 -178.2(17) . . . . ?
C5 N1 C9 C10 63.3(10) . . . . ?
C13 N1 C9 C10 -53.5(11) . . . . ?
C1 N1 C9 C10 -173.8(8) . . . . ?
N1 C9 C10 C11 179.0(9) . . . . ?
C9 C10 C11 C12 -168.7(10) . . . . ?
C5 N1 C13 C14' -178.5(10) . . . . ?
C1 N1 C13 C14' 60.2(11) . . . . ?
C9 N1 C13 C14' -57.3(12) . . . . ?
C5 N1 C13 C14 -178.5(10) . . . . ?
C1 N1 C13 C14 60.2(11) . . . . ?
C9 N1 C13 C14 -57.3(12) . . . . ?
N1 C13 C14 C15 172.0(11) . . . . ?
C13 C14 C15 C16 178.3(13) . . . . ?
N1 C13 C14' C15' -157.3(15) . . . . ?
C13 C14' C15' C16' 83(3) . . . . ?
C21 N2 C17 C18 -58.0(8) . . . . ?
C25 N2 C17 C18 -179.8(6) . . . . ?
C29 N2 C17 C18 59.9(8) . . . . ?
N2 C17 C18 C19 170.8(6) . . . . ?
C17 C18 C19 C20 -177.8(7) . . . . ?
C17 N2 C21 C22 -58.7(10) . . . . ?
C25 N2 C21 C22 59.7(10) . . . . ?
C29 N2 C21 C22 -179.1(8) . . . . ?
N2 C21 C22 C23 159.2(10) . . . . ?
C21 C22 C23 C24 -179.5(11) . . . . ?
C17 N2 C25 C26 174.6(6) . . . . ?
C21 N2 C25 C26 53.7(8) . . . . ?
C29 N2 C25 C26 -65.1(7) . . . . ?
N2 C25 C26 C27 174.5(6) . . . . ?
C25 C26 C27 C28 -178.7(7) . . . . ?
C17 N2 C29 C30 59.4(8) . . . . ?
C21 N2 C29 C30 179.9(7) . . . . ?
C25 N2 C29 C30 -58.2(8) . . . . ?
N2 C29 C30 C31 -174.6(7) . . . . ?
C29 C30 C31 C32 -178.6(8) . . . . ?
